data_4337967
loop_
_publ_author_name
'Hering, Christian'
'Hertrich, Maximilian'
'Schulz, Axel'
'Villinger, Alexander'

_publ_section_title
;
 Azidophosphenium Cations: Versatile Reagents in Inorganic Synthesis.
;
_journal_issue 7
_journal_name_full 'Inorganic chemistry'
_journal_page_first 3880
_journal_paper_doi 10.1021/ic500332s
_journal_volume 53
_journal_year 2014
_chemical_formula_moiety
;
0.79(C6 H14 Cl N4 P), 0.21(C6 H14 Cl2 N P)
;
_chemical_formula_sum 'C6 H14 Cl1.21 N3.38 P'
_chemical_formula_weight 207.21
_chemical_name_systematic
;
 ?
;
_space_group_IT_number 11
_symmetry_cell_setting monoclinic
_symmetry_Int_Tables_number 11
_symmetry_space_group_name_Hall '-P 2yb'
_symmetry_space_group_name_H-M 'P 1 21/m 1'
_atom_sites_solution_hydrogens geom
_atom_sites_solution_primary direct
_atom_sites_solution_secondary difmap
_audit_creation_method SHELXL-97
_cell_angle_alpha 90.00
_cell_angle_beta 98.145(4)
_cell_angle_gamma 90.00
_cell_formula_units_Z 2
_cell_length_a 6.3996(5)
_cell_length_b 11.0092(9)
_cell_length_c 7.7964(6)
_cell_measurement_reflns_used 2268
_cell_measurement_temperature 173(2)
_cell_measurement_theta_max 54.245
_cell_measurement_theta_min 5.278
_cell_volume 543.75(7)
_computing_cell_refinement 'Bruker Apex V7.51A'
_computing_data_collection 'Bruker Apex V7.51A'
_computing_data_reduction 'Bruker SAINT'
_computing_molecular_graphics 'ORTEP-3v2.01 (Farrugia, 1997)'
_computing_publication_material SHELXL-97
_computing_structure_refinement 'SHELXL-97 (Sheldrick, 1997)'
_computing_structure_solution 'SHELXS-97 (Sheldrick, 1997)'
_diffrn_ambient_temperature 173(2)
_diffrn_measured_fraction_theta_full 0.998
_diffrn_measured_fraction_theta_max 0.998
_diffrn_measurement_device_type 'Bruker Apex Kappa II-CCD-diffractometer'
_diffrn_measurement_method 'phi and omega scans'
_diffrn_radiation_monochromator graphite
_diffrn_radiation_source 'sealed tube'
_diffrn_radiation_type MoK\a
_diffrn_radiation_wavelength 0.71073
_diffrn_reflns_av_R_equivalents 0.0382
_diffrn_reflns_av_sigmaI/netI 0.0378
_diffrn_reflns_limit_h_max 9
_diffrn_reflns_limit_h_min -8
_diffrn_reflns_limit_k_max 16
_diffrn_reflns_limit_k_min -16
_diffrn_reflns_limit_l_max 11
_diffrn_reflns_limit_l_min -11
_diffrn_reflns_number 9856
_diffrn_reflns_theta_full 32.50
_diffrn_reflns_theta_max 32.50
_diffrn_reflns_theta_min 2.64
_exptl_absorpt_coefficient_mu 0.504
_exptl_absorpt_correction_T_max 0.9656
_exptl_absorpt_correction_T_min 0.9059
_exptl_absorpt_correction_type multi-scan
_exptl_absorpt_process_details '(SADABS; Sheldrick, 2004)'
_exptl_crystal_colour colourless
_exptl_crystal_density_diffrn 1.266
_exptl_crystal_density_method 'not measured'
_exptl_crystal_description block
_exptl_crystal_F_000 218
_exptl_crystal_size_max 0.20
_exptl_crystal_size_mid 0.17
_exptl_crystal_size_min 0.07
_refine_diff_density_max 0.312
_refine_diff_density_min -0.272
_refine_diff_density_rms 0.042
_refine_ls_extinction_method none
_refine_ls_goodness_of_fit_ref 1.037
_refine_ls_hydrogen_treatment constr
_refine_ls_matrix_type full
_refine_ls_number_parameters 117
_refine_ls_number_reflns 2056
_refine_ls_number_restraints 0
_refine_ls_restrained_S_all 1.037
_refine_ls_R_factor_all 0.0835
_refine_ls_R_factor_gt 0.0468
_refine_ls_shift/su_max 0.000
_refine_ls_shift/su_mean 0.000
_refine_ls_structure_factor_coef Fsqd
_refine_ls_weighting_details 'calc w=1/[\s^2^(Fo^2^)+(0.0393P)^2^+0.1355P] where P=(Fo^2^+2Fc^2^)/3'
_refine_ls_weighting_scheme calc
_refine_ls_wR_factor_gt 0.0970
_refine_ls_wR_factor_ref 0.1112
_reflns_number_gt 1355
_reflns_number_total 2056
_reflns_threshold_expression >2\s(I)
_cod_data_source_file ic500332s_si_001.cif
_cod_data_source_block av_mfh24_iPr2NP(N3)Cl_20iPr
_cod_depositor_comments 'Adding full bibliography for 4337958--4337967.cif.'
_cod_original_sg_symbol_H-M 'P 21/m'
_cod_database_code 4337967

loop_
_symmetry_equiv_pos_as_xyz
'x, y, z'
'-x, y+1/2, -z'
'-x, -y, -z'
'x, -y-1/2, z'

loop_
_atom_site_label
_atom_site_type_symbol
_atom_site_fract_x
_atom_site_fract_y
_atom_site_fract_z
_atom_site_U_iso_or_equiv
_atom_site_adp_type
_atom_site_occupancy
_atom_site_symmetry_multiplicity
_atom_site_calc_flag
_atom_site_refinement_flags
_atom_site_disorder_group
P1 P 0.38651(13) 0.17815(7) 0.53410(9) 0.0388(2) Uani 0.50 1 d P .
Cl1 Cl 0.21049(9) 0.2500 0.71936(6) 0.0533(2) Uani 1 2 d S .
N1 N 0.2943(3) 0.2500 0.35212(19) 0.0350(4) Uani 1 2 d S .
N2 N 0.609(2) 0.271(5) 0.5937(14) 0.053(6) Uani 0.396(2) 1 d P 1
N3 N 0.6885(4) 0.2700(6) 0.7482(3) 0.0347(15) Uani 0.396(2) 1 d P 1
N4 N 0.7678(5) 0.2709(8) 0.8865(4) 0.048(2) Uani 0.396(2) 1 d P 1
Cl2 Cl 0.655(3) 0.264(5) 0.600(2) 0.064(7) Uani 0.104(2) 1 d P 2
C1 C 0.1999(5) 0.1640(2) 0.2077(3) 0.0365(6) Uani 0.50 1 d P .
H1 H 0.1363 0.2158 0.1085 0.044 Uiso 0.50 1 calc PR .
C2 C 0.379(2) 0.0882(12) 0.1428(14) 0.0540(17) Uani 0.50 1 d P .
H2A H 0.4440 0.0352 0.2362 0.081 Uiso 0.50 1 calc PR .
H2B H 0.4856 0.1432 0.1079 0.081 Uiso 0.50 1 calc PR .
H2C H 0.3191 0.0387 0.0434 0.081 Uiso 0.50 1 calc PR .
C3 C 0.016(2) 0.0933(12) 0.2722(19) 0.079(4) Uani 0.50 1 d P .
H3A H 0.0735 0.0322 0.3575 0.118 Uiso 0.50 1 calc PR .
H3B H -0.0688 0.0530 0.1739 0.118 Uiso 0.50 1 calc PR .
H3C H -0.0734 0.1501 0.3261 0.118 Uiso 0.50 1 calc PR .
C4 C 0.2752(5) 0.3768(3) 0.3276(3) 0.0400(7) Uani 0.50 1 d P .
H4 H 0.3379 0.4180 0.4372 0.048 Uiso 0.50 1 calc PR .
C5 C 0.390(3) 0.4184(14) 0.1848(14) 0.074(3) Uani 0.50 1 d P .
H5A H 0.5377 0.3915 0.2080 0.111 Uiso 0.50 1 calc PR .
H5B H 0.3857 0.5073 0.1779 0.111 Uiso 0.50 1 calc PR .
H5C H 0.3235 0.3838 0.0748 0.111 Uiso 0.50 1 calc PR .
C6 C 0.051(2) 0.4205(12) 0.2802(17) 0.057(2) Uani 0.50 1 d P .
H6A H -0.0089 0.3867 0.1675 0.085 Uiso 0.50 1 calc PR .
H6B H 0.0491 0.5094 0.2736 0.085 Uiso 0.50 1 calc PR .
H6C H -0.0340 0.3939 0.3686 0.085 Uiso 0.50 1 calc PR .

loop_
_atom_site_aniso_label
_atom_site_aniso_U_11
_atom_site_aniso_U_22
_atom_site_aniso_U_33
_atom_site_aniso_U_23
_atom_site_aniso_U_13
_atom_site_aniso_U_12
P1 0.0480(4) 0.0385(4) 0.0272(3) 0.0022(3) -0.0036(3) 0.0072(3)
Cl1 0.0458(3) 0.0850(5) 0.0297(2) 0.000 0.0077(2) 0.000
N1 0.0432(10) 0.0351(8) 0.0245(7) 0.000 -0.0030(6) 0.000
N2 0.041(6) 0.087(15) 0.031(2) 0.006(4) -0.001(3) -0.006(8)
N3 0.0282(12) 0.042(5) 0.0324(13) 0.0007(13) -0.0019(9) 0.0003(14)
N4 0.0418(15) 0.061(6) 0.0366(13) -0.0011(16) -0.0086(11) -0.0027(18)
Cl2 0.039(5) 0.084(19) 0.065(4) -0.014(10) -0.007(3) -0.020(11)
C1 0.0462(16) 0.0343(13) 0.0267(11) -0.0051(10) -0.0033(11) -0.0023(12)
C2 0.074(4) 0.047(3) 0.045(4) -0.014(3) 0.019(3) 0.013(2)
C3 0.081(7) 0.069(6) 0.084(6) -0.008(5) 0.004(5) -0.050(6)
C4 0.0577(19) 0.0303(13) 0.0301(12) -0.0007(10) 0.0001(12) 0.0009(13)
C5 0.117(6) 0.058(4) 0.052(6) 0.008(4) 0.030(5) -0.014(4)
C6 0.064(4) 0.051(3) 0.059(4) 0.002(3) 0.019(3) 0.005(3)

loop_
_atom_type_symbol
_atom_type_description
_atom_type_scat_dispersion_real
_atom_type_scat_dispersion_imag
_atom_type_scat_source
C C 0.0033 0.0016 'International Tables Vol C Tables 4.2.6.8 and 6.1.1.4'
H H 0.0000 0.0000 'International Tables Vol C Tables 4.2.6.8 and 6.1.1.4'
N N 0.0061 0.0033 'International Tables Vol C Tables 4.2.6.8 and 6.1.1.4'
P P 0.1023 0.0942 'International Tables Vol C Tables 4.2.6.8 and 6.1.1.4'
Cl Cl 0.1484 0.1585 'International Tables Vol C Tables 4.2.6.8 and 6.1.1.4'

loop_
_geom_angle_atom_site_label_1
_geom_angle_atom_site_label_2
_geom_angle_atom_site_label_3
_geom_angle
_geom_angle_site_symmetry_1
_geom_angle_site_symmetry_3
N2 P1 P1 68.6(18) 4_565 4_565
N2 P1 N1 106.6(13) 4_565 .
P1 P1 N1 61.51(4) 4_565 .
N2 P1 N2 14(3) 4_565 .
P1 P1 N2 54.6(14) 4_565 .
N1 P1 N2 97.2(9) . .
N2 P1 C4 129.3(5) 4_565 4_565
P1 P1 C4 109.95(9) 4_565 4_565
N1 P1 C4 48.46(9) . 4_565
N2 P1 C4 130.1(4) . 4_565
N2 P1 Cl2 2(2) 4_565 4_565
P1 P1 Cl2 69.7(17) 4_565 4_565
N1 P1 Cl2 106.3(12) . 4_565
N2 P1 Cl2 15.2(11) . 4_565
C4 P1 Cl2 127.8(6) 4_565 4_565
N2 P1 Cl2 7.5(12) 4_565 .
P1 P1 Cl2 61.2(16) 4_565 .
N1 P1 Cl2 100.8(11) . .
N2 P1 Cl2 7(3) . .
C4 P1 Cl2 128.8(6) 4_565 .
Cl2 P1 Cl2 8(3) 4_565 .
N2 P1 Cl1 102.6(9) 4_565 .
P1 P1 Cl1 67.95(2) 4_565 .
N1 P1 Cl1 104.32(6) . .
N2 P1 Cl1 95.3(9) . .
C4 P1 Cl1 124.44(12) 4_565 .
Cl2 P1 Cl1 104.3(9) 4_565 .
Cl2 P1 Cl1 99.9(10) . .
P1 Cl1 P1 44.09(4) . 4_565
C4 N1 C4 162.8(3) 4_565 .
C4 N1 C1 43.16(15) 4_565 .
C4 N1 C1 119.67(18) . .
C4 N1 C1 119.67(18) 4_565 4_565
C4 N1 C1 43.16(15) . 4_565
C1 N1 C1 76.5(2) . 4_565
C4 N1 P1 126.93(14) 4_565 4_565
C4 N1 P1 69.97(12) . 4_565
C1 N1 P1 168.93(13) . 4_565
C1 N1 P1 112.99(11) 4_565 4_565
C4 N1 P1 69.97(12) 4_565 .
C4 N1 P1 126.93(14) . .
C1 N1 P1 112.99(11) . .
C1 N1 P1 168.93(13) 4_565 .
P1 N1 P1 56.98(7) 4_565 .
N2 N2 N3 90(2) 4_565 .
N2 N2 N3 70(2) 4_565 4_565
N3 N2 N3 19.5(6) . 4_565
N2 N2 P1 111.4(18) 4_565 4_565
N3 N2 P1 122.0(19) . 4_565
N3 N2 P1 128.3(10) 4_565 4_565
N2 N2 P1 54.6(14) 4_565 .
N3 N2 P1 117(2) . .
N3 N2 P1 104(2) 4_565 .
P1 N2 P1 56.8(5) 4_565 .
N3 N3 N4 90.5(5) 4_565 .
N3 N3 N4 68.2(5) 4_565 4_565
N4 N3 N4 22.3(8) . 4_565
N3 N3 N2 90(2) 4_565 .
N4 N3 N2 177.3(10) . .
N4 N3 N2 158(3) 4_565 .
N3 N3 N2 70(2) 4_565 4_565
N4 N3 N2 160(2) . 4_565
N4 N3 N2 138(2) 4_565 4_565
N2 N3 N2 20(5) . 4_565
N4 N4 N3 89.5(5) 4_565 .
N4 N4 N3 68.2(5) 4_565 4_565
N3 N4 N3 21.3(6) . 4_565
Cl2 Cl2 P1 110.3(17) 4_565 4_565
Cl2 Cl2 P1 61.2(16) 4_565 .
P1 Cl2 P1 49.1(4) 4_565 .
N1 C1 C3 108.1(5) . .
N1 C1 C2 109.8(5) . .
C3 C1 C2 117.5(8) . .
N1 C1 H1 107.0 . .
C3 C1 H1 107.0 . .
C2 C1 H1 107.0 . .
C1 C2 H2A 109.5 . .
C1 C2 H2B 109.5 . .
H2A C2 H2B 109.5 . .
C1 C2 H2C 109.5 . .
H2A C2 H2C 109.5 . .
H2B C2 H2C 109.5 . .
C1 C3 H3A 109.5 . .
C1 C3 H3B 109.5 . .
H3A C3 H3B 109.5 . .
C1 C3 H3C 109.5 . .
H3A C3 H3C 109.5 . .
H3B C3 H3C 109.5 . .
N1 C4 C5 111.2(6) . .
N1 C4 C6 114.2(6) . .
C5 C4 C6 105.8(8) . .
N1 C4 H4 108.5 . .
C5 C4 H4 108.5 . .
C6 C4 H4 108.5 . .
C4 C5 H5A 109.5 . .
C4 C5 H5B 109.5 . .
H5A C5 H5B 109.5 . .
C4 C5 H5C 109.5 . .
H5A C5 H5C 109.5 . .
H5B C5 H5C 109.5 . .
C4 C6 H6A 109.5 . .
C4 C6 H6B 109.5 . .
H6A C6 H6B 109.5 . .
C4 C6 H6C 109.5 . .
H6A C6 H6C 109.5 . .
H6B C6 H6C 109.5 . .

loop_
_geom_bond_atom_site_label_1
_geom_bond_atom_site_label_2
_geom_bond_distance
_geom_bond_site_symmetry_2
P1 N2 1.54(2) 4_565
P1 P1 1.5821(15) 4_565
P1 N1 1.6583(14) .
P1 N2 1.76(3) .
P1 C4 1.772(3) 4_565
P1 Cl2 1.84(3) 4_565
P1 Cl2 1.96(3) .
P1 Cl1 2.1075(9) .
Cl1 P1 2.1075(9) 4_565
N1 C4 1.411(3) 4_565
N1 C4 1.411(3) .
N1 C1 1.528(3) .
N1 C1 1.528(3) 4_565
N1 P1 1.6583(14) 4_565
N2 N2 0.46(10) 4_565
N2 N3 1.240(11) .
N2 N3 1.319(19) 4_565
N2 P1 1.54(2) 4_565
N3 N3 0.441(12) 4_565
N3 N4 1.125(4) .
N3 N4 1.212(5) 4_565
N3 N2 1.319(19) 4_565
N4 N4 0.461(17) 4_565
N4 N3 1.212(5) 4_565
Cl2 Cl2 0.31(12) 4_565
Cl2 P1 1.84(3) 4_565
C1 C3 1.554(14) .
C1 C2 1.558(13) .
C1 H1 1.0000 .
C2 H2A 0.9800 .
C2 H2B 0.9800 .
C2 H2C 0.9800 .
C3 H3A 0.9800 .
C3 H3B 0.9800 .
C3 H3C 0.9800 .
C4 C5 1.492(13) .
C4 C6 1.512(14) .
C4 H4 1.0000 .
C5 H5A 0.9800 .
C5 H5B 0.9800 .
C5 H5C 0.9800 .
C6 H6A 0.9800 .
C6 H6B 0.9800 .
C6 H6C 0.9800 .

loop_
_geom_torsion_atom_site_label_1
_geom_torsion_atom_site_label_2
_geom_torsion_atom_site_label_3
_geom_torsion_atom_site_label_4
_geom_torsion
_geom_torsion_site_symmetry_1
_geom_torsion_site_symmetry_4
N2 P1 Cl1 P1 60.5(17) 4_565 4_565
N1 P1 Cl1 P1 -50.61(6) . 4_565
N2 P1 Cl1 P1 48.2(12) . 4_565
C4 P1 Cl1 P1 -99.71(12) 4_565 4_565
Cl2 P1 Cl1 P1 60.7(16) 4_565 4_565
Cl2 P1 Cl1 P1 53.3(14) . 4_565
N2 P1 N1 C4 128.3(14) 4_565 4_565
P1 P1 N1 C4 -178.21(17) 4_565 4_565
N2 P1 N1 C4 139.0(12) . 4_565
Cl2 P1 N1 C4 126.5(14) 4_565 4_565
Cl2 P1 N1 C4 133.1(14) . 4_565
Cl1 P1 N1 C4 -123.62(16) . 4_565
N2 P1 N1 C4 -55.6(14) 4_565 .
P1 P1 N1 C4 -2.1(2) 4_565 .
N2 P1 N1 C4 -44.9(12) . .
C4 P1 N1 C4 176.1(4) 4_565 .
Cl2 P1 N1 C4 -57.4(14) 4_565 .
Cl2 P1 N1 C4 -50.8(14) . .
Cl1 P1 N1 C4 52.5(2) . .
N2 P1 N1 C1 131.8(14) 4_565 .
P1 P1 N1 C1 -174.66(18) 4_565 .
N2 P1 N1 C1 142.6(12) . .
C4 P1 N1 C1 3.55(19) 4_565 .
Cl2 P1 N1 C1 130.1(14) 4_565 .
Cl2 P1 N1 C1 136.7(14) . .
Cl1 P1 N1 C1 -120.07(15) . .
N2 P1 N1 C1 -80.0(16) 4_565 4_565
P1 P1 N1 C1 -26.5(8) 4_565 4_565
N2 P1 N1 C1 -69.3(14) . 4_565
C4 P1 N1 C1 151.7(9) 4_565 4_565
Cl2 P1 N1 C1 -81.8(16) 4_565 4_565
Cl2 P1 N1 C1 -75.1(16) . 4_565
Cl1 P1 N1 C1 28.1(8) . 4_565
N2 P1 N1 P1 -53.5(14) 4_565 4_565
N2 P1 N1 P1 -42.8(12) . 4_565
C4 P1 N1 P1 178.21(17) 4_565 4_565
Cl2 P1 N1 P1 -55.3(14) 4_565 4_565
Cl2 P1 N1 P1 -48.7(13) . 4_565
Cl1 P1 N1 P1 54.59(6) . 4_565
P1 P1 N2 N2 180.000(4) 4_565 4_565
N1 P1 N2 N2 -132.9(4) . 4_565
C4 P1 N2 N2 -93.0(13) 4_565 4_565
Cl2 P1 N2 N2 -5(4) 4_565 4_565
Cl2 P1 N2 N2 -11(8) . 4_565
Cl1 P1 N2 N2 121.9(3) . 4_565
N2 P1 N2 N3 -68(3) 4_565 .
P1 P1 N2 N3 112(3) 4_565 .
N1 P1 N2 N3 159(3) . .
C4 P1 N2 N3 -160.8(17) 4_565 .
Cl2 P1 N2 N3 -73(4) 4_565 .
Cl2 P1 N2 N3 -79(9) . .
Cl1 P1 N2 N3 54(3) . .
N2 P1 N2 N3 -53(2) 4_565 4_565
P1 P1 N2 N3 127(2) 4_565 4_565
N1 P1 N2 N3 174.3(18) . 4_565
C4 P1 N2 N3 -145.8(9) 4_565 4_565
Cl2 P1 N2 N3 -58(3) 4_565 4_565
Cl2 P1 N2 N3 -64(8) . 4_565
Cl1 P1 N2 N3 69(2) . 4_565
N2 P1 N2 P1 180.000(3) 4_565 4_565
N1 P1 N2 P1 47.1(4) . 4_565
C4 P1 N2 P1 87.0(13) 4_565 4_565
Cl2 P1 N2 P1 175(4) 4_565 4_565
Cl2 P1 N2 P1 169(8) . 4_565
Cl1 P1 N2 P1 -58.1(3) . 4_565
N2 N2 N3 N3 0.000(18) 4_565 4_565
P1 N2 N3 N3 115(3) 4_565 4_565
P1 N2 N3 N3 49(3) . 4_565
N2 N2 N3 N4 110(52) 4_565 .
N3 N2 N3 N4 110(52) 4_565 .
P1 N2 N3 N4 -135(49) 4_565 .
P1 N2 N3 N4 159(50) . .
N2 N2 N3 N4 6.5(17) 4_565 4_565
N3 N2 N3 N4 6.5(17) 4_565 4_565
P1 N2 N3 N4 122(3) 4_565 4_565
P1 N2 N3 N4 55(3) . 4_565
N3 N2 N3 N2 0.000(7) 4_565 4_565
P1 N2 N3 N2 115(3) 4_565 4_565
P1 N2 N3 N2 49(3) . 4_565
N3 N3 N4 N4 0.000(5) 4_565 4_565
N2 N3 N4 N4 -110(52) . 4_565
N2 N3 N4 N4 -7(2) 4_565 4_565
N4 N3 N4 N3 0.000(9) 4_565 4_565
N2 N3 N4 N3 -110(52) . 4_565
N2 N3 N4 N3 -7(2) 4_565 4_565
N2 P1 Cl2 Cl2 11(8) 4_565 4_565
P1 P1 Cl2 Cl2 180.000(5) 4_565 4_565
N1 P1 Cl2 Cl2 -131.2(5) . 4_565
N2 P1 Cl2 Cl2 170(8) . 4_565
C4 P1 Cl2 Cl2 -86.7(14) 4_565 4_565
Cl1 P1 Cl2 Cl2 122.0(4) . 4_565
N2 P1 Cl2 P1 -169(8) 4_565 4_565
N1 P1 Cl2 P1 48.8(5) . 4_565
N2 P1 Cl2 P1 -10(8) . 4_565
C4 P1 Cl2 P1 93.3(14) 4_565 4_565
Cl2 P1 Cl2 P1 180.000(4) 4_565 4_565
Cl1 P1 Cl2 P1 -58.0(4) . 4_565
C4 N1 C1 C3 64.5(7) 4_565 .
C4 N1 C1 C3 -113.6(7) . .
C1 N1 C1 C3 -114.4(7) 4_565 .
P1 N1 C1 C3 35.6(11) 4_565 .
P1 N1 C1 C3 59.6(7) . .
C4 N1 C1 C2 -64.9(5) 4_565 .
C4 N1 C1 C2 117.0(5) . .
C1 N1 C1 C2 116.2(5) 4_565 .
P1 N1 C1 C2 -93.8(10) 4_565 .
P1 N1 C1 C2 -69.8(5) . .
C4 N1 C4 C5 -68.7(13) 4_565 .
C1 N1 C4 C5 -64.1(7) . .
C1 N1 C4 C5 -62.9(7) 4_565 .
P1 N1 C4 C5 121.9(7) 4_565 .
P1 N1 C4 C5 123.8(7) . .
C4 N1 C4 C6 51.0(12) 4_565 .
C1 N1 C4 C6 55.5(6) . .
C1 N1 C4 C6 56.8(6) 4_565 .
P1 N1 C4 C6 -118.4(6) 4_565 .
P1 N1 C4 C6 -116.6(6) . .
